data_7031349
loop_
_publ_author_name
'Arauzo, A.'
'Lazarescu, A.'
'Shova, S.'
'Bartolom\'e, E'
'Cases, R.'
'Luz\'on, J'
'Bartolom\'e, J'
'Turta, C.'

_publ_section_title
;
 Structural and magnetic properties of some lanthanide (Ln = Eu(iii),
 Gd(iii) and Nd(iii)) cyanoacetate polymers: field-induced slow magnetic
 relaxation in the Gd and Nd substitutions.
;
_journal_issue 32
_journal_name_full 'Dalton transactions (Cambridge, England : 2003)'
_journal_page_first 12342
_journal_page_last 12356
_journal_paper_doi 10.1039/c4dt01104j
_journal_volume 43
_journal_year 2014
_chemical_formula_moiety 'C18 H20 Eu2 N6 O16, 2(H2 O)'
_chemical_formula_sum 'C18 H24 Eu2 N6 O18'
_chemical_formula_weight 916.35
_chemical_name_systematic
;
 ? 
;
_space_group_crystal_system triclinic
_space_group_IT_number 2
_space_group_name_Hall '-P 1'
_space_group_name_H-M_alt 'P -1'
_symmetry_space_group_name_Hall '-P 1'
_symmetry_space_group_name_H-M 'P -1'
_atom_sites_solution_hydrogens geom
_atom_sites_solution_primary direct
_atom_sites_solution_secondary difmap
_audit_creation_date 2014-06-01
_audit_creation_method
;
Olex2 1.2
(compiled 2014.03.20 svn.r2914 for OlexSys, GUI svn.r4816)
;
_cell_angle_alpha 91.619(3)
_cell_angle_beta 91.911(3)
_cell_angle_gamma 113.207(4)
_cell_formula_units_Z 2
_cell_length_a 9.2907(4)
_cell_length_b 10.2235(4)
_cell_length_c 16.6685(6)
_cell_measurement_reflns_used 7960
_cell_measurement_temperature 293(2)
_cell_measurement_theta_max 28.9328
_cell_measurement_theta_min 3.1911
_cell_volume 1452.84(11)
_computing_cell_refinement
;
CrysAlisPro, Oxford Diffraction Ltd.,
Version 1.171.33.66 (release 28-04-2010 CrysAlis171 .NET)
(compiled Apr 28 2010,14:27:37)
;
_computing_data_collection
;
CrysAlisPro, Oxford Diffraction Ltd.,
Version 1.171.33.66 (release 28-04-2010 CrysAlis171 .NET)
(compiled Apr 28 2010,14:27:37)
;
_computing_data_reduction
;
CrysAlisPro, Oxford Diffraction Ltd.,
Version 1.171.33.66 (release 28-04-2010 CrysAlis171 .NET)
(compiled Apr 28 2010,14:27:37)
;
_computing_molecular_graphics 'Olex2 (Dolomanov et al., 2009)'
_computing_publication_material 'Olex2 (Dolomanov et al., 2009)'
_computing_structure_refinement 'ShelXL (Sheldrick, 2008)'
_computing_structure_solution 'ShelXS (Sheldrick, 2008)'
_diffrn_ambient_temperature 293(2)
_diffrn_detector_area_resol_mean 15.9914
_diffrn_measured_fraction_theta_full 0.994
_diffrn_measured_fraction_theta_max 0.994
_diffrn_measurement_device_type 'Xcalibur, Eos'
_diffrn_measurement_method '\w scans'
_diffrn_orient_matrix_UB_11 0.0516921000
_diffrn_orient_matrix_UB_12 0.0573342000
_diffrn_orient_matrix_UB_13 -0.0214198000
_diffrn_orient_matrix_UB_21 0.0355569000
_diffrn_orient_matrix_UB_22 -0.0447945000
_diffrn_orient_matrix_UB_23 -0.0154139000
_diffrn_orient_matrix_UB_31 -0.0545882000
_diffrn_orient_matrix_UB_32 -0.0204012000
_diffrn_orient_matrix_UB_33 -0.0334678000
_diffrn_radiation_monochromator graphite
_diffrn_radiation_type MoK\a
_diffrn_radiation_wavelength 0.71073
_diffrn_reflns_av_R_equivalents 0.0211
_diffrn_reflns_av_unetI/netI 0.0302
_diffrn_reflns_limit_h_max 8
_diffrn_reflns_limit_h_min -11
_diffrn_reflns_limit_k_max 12
_diffrn_reflns_limit_k_min -11
_diffrn_reflns_limit_l_max 20
_diffrn_reflns_limit_l_min -17
_diffrn_reflns_number 10382
_diffrn_reflns_theta_full 26.37
_diffrn_reflns_theta_max 26.37
_diffrn_reflns_theta_min 3.20
_diffrn_source 'Enhance (Mo) X-ray Source'
_exptl_absorpt_coefficient_mu 4.367
_exptl_absorpt_correction_T_max 1.00000
_exptl_absorpt_correction_T_min 0.69901
_exptl_absorpt_correction_type multi-scan
_exptl_absorpt_process_details
;
CrysAlisPro, Oxford Diffraction Ltd.,
Version 1.171.33.66 (release 28-04-2010 CrysAlis171 .NET)
(compiled Apr 28 2010,14:27:37)
Empirical absorption correction using spherical harmonics,
 implemented in SCALE3 ABSPACK scaling algorithm.
;
_exptl_crystal_colour 'clear light colourless'
_exptl_crystal_colour_lustre clear
_exptl_crystal_colour_modifier light
_exptl_crystal_colour_primary colourless
_exptl_crystal_density_diffrn 2.095
_exptl_crystal_density_method 'not measured'
_exptl_crystal_description prism
_exptl_crystal_F_000 888
_exptl_crystal_size_max 0.2
_exptl_crystal_size_mid 0.2
_exptl_crystal_size_min 0.15
_refine_diff_density_max 0.999
_refine_diff_density_min -0.713
_refine_diff_density_rms 0.105
_refine_ls_extinction_method none
_refine_ls_goodness_of_fit_ref 1.013
_refine_ls_hydrogen_treatment constr
_refine_ls_matrix_type full
_refine_ls_number_parameters 387
_refine_ls_number_reflns 5916
_refine_ls_number_restraints 0
_refine_ls_restrained_S_all 1.013
_refine_ls_R_factor_all 0.0296
_refine_ls_R_factor_gt 0.0235
_refine_ls_shift/su_max 0.001
_refine_ls_shift/su_mean 0.000
_refine_ls_structure_factor_coef Fsqd
_refine_ls_weighting_details 'calc w=1/[\s^2^(Fo^2^)+(0.0310P)^2^+0.0000P] where P=(Fo^2^+2Fc^2^)/3'
_refine_ls_weighting_scheme calc
_refine_ls_wR_factor_gt 0.0541
_refine_ls_wR_factor_ref 0.0552
_reflns_number_gt 5043
_reflns_number_total 5916
_reflns_threshold_expression >2sigma(I)
_cod_data_source_file c4dt01104j2.cif
_cod_data_source_block compound_1
_cod_depositor_comments 'Adding full bibliography for 7031349--7031350.cif.'
_cod_original_cell_volume 1452.84(9)
_cod_database_code 7031349
_chemical_oxdiff_formula C12H12N3O15Eu1
_chemical_oxdiff_usercomment EuCNA
_reflns_odcompleteness_completeness 99.82
_reflns_odcompleteness_iscentric 1
_reflns_odcompleteness_theta 26.32
_olex2_refinement_description
;
1. Fixed Uiso
 At 1.2 times of:
  All C(H,H) groups
 At 1.5 times of:
  All O(H,H) groups
2.a Riding coordinates:
 O2W(H2WA,H2WB), O4W(H4WA,H4WB), O3W(H3WA,H3WB), O1W(H1WA,H1WB), O6W(H6WA,
 H6WB), O5W(H5WA,H5WB)
2.b Secondary CH2 refined with riding coordinates:
 C2(H2A,H2B), C8(H8A,H8B), C17(H17A,H17B), C11(H11A,H11B), C5(H5A,H5B),
 C14(H14A,H14B)
;

loop_
_space_group_symop_id
_space_group_symop_operation_xyz
1 'x, y, z'
2 '-x, -y, -z'

loop_
_atom_site_label
_atom_site_type_symbol
_atom_site_fract_x
_atom_site_fract_y
_atom_site_fract_z
_atom_site_U_iso_or_equiv
_atom_site_adp_type
_atom_site_occupancy
_atom_site_calc_flag
_atom_site_refinement_flags_posn
Eu2 Eu 0.722837(17) 0.477739(16) 0.273156(9) 0.01815(5) Uani 1 d .
Eu1 Eu 0.245223(18) 0.526595(17) 0.226364(9) 0.01893(5) Uani 1 d .
O5 O 0.7073(3) 0.6958(3) 0.34160(15) 0.0267(5) Uani 1 d .
O6 O 0.9064(3) 0.7346(3) 0.26444(15) 0.0289(6) Uani 1 d .
O2 O 0.0453(3) 0.2691(3) 0.23552(16) 0.0365(6) Uani 1 d .
O7 O -0.1148(3) 0.5454(3) 0.39999(14) 0.0278(5) Uani 1 d .
O1 O 0.2520(3) 0.3083(3) 0.16443(16) 0.0333(6) Uani 1 d .
O4 O 0.5537(3) 0.5557(2) 0.19150(13) 0.0250(5) Uani 1 d .
O10 O 1.0559(3) 0.4574(3) 0.11426(15) 0.0337(6) Uani 1 d .
C4 C 0.5296(4) 0.6102(4) 0.1281(2) 0.0240(7) Uani 1 d .
O2W O 0.4403(3) 0.7312(3) 0.29742(16) 0.0326(6) Uani 1 d .
H2WA H 0.5278 0.7350 0.3181 0.049 Uiso 1 d R
H2WB H 0.4553 0.8196 0.3020 0.049 Uiso 1 d R
O4W O 0.7660(3) 0.2642(3) 0.29474(16) 0.0362(6) Uani 1 d .
H4WA H 0.6914 0.1870 0.3071 0.054 Uiso 1 d R
H4WB H 0.8338 0.2359 0.2759 0.054 Uiso 1 d R
C1 C 0.1186(4) 0.2284(4) 0.1861(2) 0.0261(8) Uani 1 d .
O12 O 0.5343(3) 0.3900(3) 0.37004(16) 0.0381(7) Uani 1 d .
O8 O 0.0482(3) 0.5299(3) 0.31131(14) 0.0272(5) Uani 1 d .
C10 C 0.0207(4) 0.5676(4) 0.3796(2) 0.0225(7) Uani 1 d .
O3W O 0.5192(3) 0.2743(3) 0.20347(18) 0.0429(7) Uani 1 d .
H3WA H 0.4372 0.2864 0.1868 0.064 Uiso 1 d R
H3WB H 0.5169 0.1908 0.1939 0.064 Uiso 1 d R
O3 O 0.4037(3) 0.6220(3) 0.11290(14) 0.0333(6) Uani 1 d .
C7 C 0.8390(4) 0.7741(4) 0.3178(2) 0.0254(8) Uani 1 d .
O1W O 0.1980(3) 0.7412(3) 0.20205(16) 0.0372(6) Uani 1 d .
H1WA H 0.2792 0.8147 0.2165 0.056 Uiso 1 d R
H1WB H 0.1213 0.7394 0.2291 0.056 Uiso 1 d R
C16 C 0.4042(4) 0.3904(4) 0.3829(2) 0.0244(7) Uani 1 d .
O9 O 0.8412(3) 0.4785(3) 0.15403(15) 0.0354(6) Uani 1 d .
C2 C 0.0444(4) 0.0781(4) 0.1471(2) 0.0343(9) Uani 1 d .
H2A H 0.0577 0.0825 0.0896 0.041 Uiso 1 calc R
H2B H 0.0969 0.0205 0.1686 0.041 Uiso 1 calc R
C18 C 0.3895(5) 0.2236(4) 0.4906(2) 0.0340(9) Uani 1 d .
N3 N 1.2116(5) 1.0395(4) 0.3308(3) 0.0598(11) Uani 1 d .
C6 C 0.6388(5) 0.7701(5) 0.0186(2) 0.0376(9) Uani 1 d .
O11 O 0.3310(3) 0.4448(3) 0.34134(15) 0.0394(7) Uani 1 d .
C8 C 0.9179(5) 0.9217(4) 0.3586(3) 0.0398(10) Uani 1 d .
H8A H 0.8649 0.9809 0.3399 0.048 Uiso 1 calc R
H8B H 0.9064 0.9140 0.4161 0.048 Uiso 1 calc R
N6 N 0.4388(5) 0.1472(4) 0.5149(2) 0.0537(11) Uani 1 d .
C9 C 1.0834(5) 0.9908(4) 0.3432(3) 0.0407(10) Uani 1 d .
N4 N 0.0922(5) 0.8134(5) 0.5362(3) 0.0739(14) Uani 1 d .
C12 C 0.1227(5) 0.7390(5) 0.4950(3) 0.0418(10) Uani 1 d .
C17 C 0.3252(4) 0.3218(4) 0.4583(2) 0.0285(8) Uani 1 d .
H17A H 0.3380 0.3959 0.4989 0.034 Uiso 1 calc R
H17B H 0.2138 0.2704 0.4458 0.034 Uiso 1 calc R
C11 C 0.1568(4) 0.6433(4) 0.4400(2) 0.0320(9) Uani 1 d .
H11A H 0.1786 0.5731 0.4704 0.038 Uiso 1 calc R
H11B H 0.2497 0.6972 0.4115 0.038 Uiso 1 calc R
C3 C -0.1213(5) 0.0126(4) 0.1621(3) 0.0409(10) Uani 1 d .
N2 N 0.6222(5) 0.8551(5) -0.0181(2) 0.0594(12) Uani 1 d .
N1 N -0.2509(5) -0.0357(5) 0.1743(3) 0.0651(12) Uani 1 d .
C5 C 0.6579(4) 0.6637(4) 0.0694(2) 0.0306(8) Uani 1 d .
H5A H 0.7586 0.7051 0.0988 0.037 Uiso 1 calc R
H5B H 0.6568 0.5842 0.0359 0.037 Uiso 1 calc R
O6W O 0.5254(3) 0.0209(3) 0.34710(17) 0.0398(6) Uiso 1 d .
H6WA H 0.4453 0.0231 0.3420 0.060 Uiso 1 d R
H6WB H 0.5356 -0.0009 0.3986 0.060 Uiso 1 d R
O5W O 0.4354(3) -0.0159(3) 0.14848(18) 0.0463(7) Uiso 1 d .
H5WA H 0.5098 -0.0433 0.1448 0.069 Uiso 1 d R
H5WB H 0.4141 -0.0165 0.0987 0.069 Uiso 1 d R
C13 C 0.9138(4) 0.4292(4) 0.1081(2) 0.0227(7) Uani 1 d .
C15 C 0.8974(5) 0.2542(4) -0.0023(2) 0.0367(9) Uani 1 d .
N5 N 0.9610(5) 0.1951(4) -0.0335(2) 0.0559(11) Uani 1 d .
C14 C 0.8157(4) 0.3305(4) 0.0389(2) 0.0357(9) Uani 1 d .
H14A H 0.7201 0.2618 0.0594 0.043 Uiso 1 calc R
H14B H 0.7863 0.3861 0.0004 0.043 Uiso 1 calc R

loop_
_atom_site_aniso_label
_atom_site_aniso_U_11
_atom_site_aniso_U_22
_atom_site_aniso_U_33
_atom_site_aniso_U_23
_atom_site_aniso_U_13
_atom_site_aniso_U_12
Eu2 0.01669(9) 0.01882(10) 0.01817(10) -0.00102(7) 0.00126(6) 0.00628(7)
Eu1 0.01724(9) 0.01945(10) 0.01889(10) -0.00094(7) 0.00141(6) 0.00603(7)
O5 0.0214(12) 0.0266(14) 0.0318(14) -0.0053(11) 0.0006(10) 0.0096(11)
O6 0.0286(13) 0.0252(14) 0.0321(15) -0.0039(11) 0.0072(11) 0.0097(11)
O2 0.0313(14) 0.0267(15) 0.0458(17) -0.0104(12) 0.0096(12) 0.0055(12)
O7 0.0206(12) 0.0373(15) 0.0258(14) -0.0007(11) 0.0010(10) 0.0118(11)
O1 0.0212(13) 0.0282(15) 0.0490(17) -0.0078(12) 0.0022(11) 0.0087(11)
O4 0.0293(13) 0.0233(13) 0.0204(13) 0.0018(10) -0.0024(10) 0.0086(11)
O10 0.0245(13) 0.0441(17) 0.0326(15) -0.0059(12) -0.0037(11) 0.0147(12)
C4 0.0205(17) 0.0248(19) 0.0233(19) -0.0006(15) 0.0018(13) 0.0053(15)
O2W 0.0213(12) 0.0227(14) 0.0501(17) -0.0105(12) -0.0116(11) 0.0067(11)
O4W 0.0252(13) 0.0272(15) 0.0591(19) 0.0100(13) 0.0073(12) 0.0126(12)
C1 0.0261(18) 0.0208(19) 0.031(2) -0.0050(15) -0.0034(15) 0.0091(15)
O12 0.0287(14) 0.0421(17) 0.0426(17) 0.0104(13) 0.0154(12) 0.0113(13)
O8 0.0311(13) 0.0288(14) 0.0213(14) -0.0029(11) 0.0046(10) 0.0116(11)
C10 0.0261(17) 0.0211(18) 0.0211(19) 0.0001(14) -0.0013(13) 0.0105(15)
O3W 0.0280(14) 0.0265(15) 0.072(2) -0.0139(14) -0.0173(13) 0.0113(12)
O3 0.0217(12) 0.0515(18) 0.0278(15) 0.0133(12) 0.0030(10) 0.0149(12)
C7 0.0227(17) 0.028(2) 0.027(2) -0.0025(15) -0.0064(14) 0.0128(16)
O1W 0.0252(13) 0.0312(15) 0.0567(18) 0.0119(13) 0.0050(12) 0.0118(12)
C16 0.0276(18) 0.0174(18) 0.0209(19) -0.0024(14) -0.0009(14) 0.0015(14)
O9 0.0391(15) 0.0452(17) 0.0247(15) -0.0028(12) 0.0093(11) 0.0194(13)
C2 0.037(2) 0.022(2) 0.039(2) -0.0080(17) 0.0006(17) 0.0073(17)
C18 0.040(2) 0.040(2) 0.021(2) 0.0044(17) 0.0056(16) 0.0137(19)
N3 0.044(2) 0.053(3) 0.063(3) -0.011(2) -0.005(2) 0.000(2)
C6 0.035(2) 0.045(3) 0.028(2) 0.0078(19) 0.0091(17) 0.010(2)
O11 0.0506(17) 0.0391(17) 0.0299(16) 0.0096(12) -0.0020(12) 0.0190(14)
C8 0.044(2) 0.029(2) 0.042(3) -0.0134(18) 0.0038(18) 0.0112(19)
N6 0.077(3) 0.057(3) 0.042(2) 0.0120(19) 0.001(2) 0.042(2)
C9 0.041(2) 0.028(2) 0.042(3) -0.0072(18) -0.0073(19) 0.0030(19)
N4 0.073(3) 0.075(3) 0.071(3) -0.037(3) -0.006(2) 0.030(3)
C12 0.040(2) 0.049(3) 0.034(2) -0.014(2) -0.0077(18) 0.017(2)
C17 0.0268(18) 0.035(2) 0.027(2) 0.0060(16) 0.0087(15) 0.0148(17)
C11 0.0233(18) 0.043(2) 0.026(2) -0.0070(17) -0.0035(14) 0.0097(17)
C3 0.047(3) 0.025(2) 0.042(3) -0.0070(18) -0.0064(19) 0.007(2)
N2 0.066(3) 0.065(3) 0.046(3) 0.025(2) 0.009(2) 0.022(2)
N1 0.041(2) 0.050(3) 0.083(3) -0.014(2) 0.002(2) -0.003(2)
C5 0.0277(19) 0.036(2) 0.027(2) 0.0026(17) 0.0062(15) 0.0112(17)
C13 0.0267(18) 0.0246(19) 0.0161(18) 0.0025(14) 0.0019(13) 0.0093(15)
C15 0.038(2) 0.034(2) 0.029(2) -0.0066(18) -0.0028(17) 0.0056(19)
N5 0.066(3) 0.052(3) 0.050(3) -0.016(2) 0.007(2) 0.025(2)
C14 0.0272(19) 0.048(3) 0.028(2) -0.0113(18) -0.0048(15) 0.0118(18)

loop_
_atom_type_symbol
_atom_type_description
_atom_type_scat_dispersion_real
_atom_type_scat_dispersion_imag
_atom_type_scat_source
C C 0.0033 0.0016 'International Tables Vol C Tables 4.2.6.8 and 6.1.1.4'
H H 0.0000 0.0000 'International Tables Vol C Tables 4.2.6.8 and 6.1.1.4'
Eu Eu -0.1578 3.6682 'International Tables Vol C Tables 4.2.6.8 and 6.1.1.4'
N N 0.0061 0.0033 'International Tables Vol C Tables 4.2.6.8 and 6.1.1.4'
O O 0.0106 0.0060 'International Tables Vol C Tables 4.2.6.8 and 6.1.1.4'

loop_
_geom_angle_atom_site_label_1
_geom_angle_atom_site_label_2
_geom_angle_atom_site_label_3
_geom_angle
_geom_angle_site_symmetry_1
_geom_angle_site_symmetry_3
O5 Eu2 O8 100.32(7) . 1_655
O5 Eu2 C10 82.11(8) . 1_655
O5 Eu2 C7 26.06(8) . .
O6 Eu2 O5 51.67(7) . .
O6 Eu2 O8 66.49(7) . 1_655
O6 Eu2 C10 65.44(8) . 1_655
O6 Eu2 C7 25.97(8) . .
O7 Eu2 O5 68.94(8) 1_655 .
O7 Eu2 O6 73.28(8) 1_655 .
O7 Eu2 O8 47.48(7) 1_655 1_655
O7 Eu2 C10 23.45(8) 1_655 1_655
O7 Eu2 C7 65.77(9) 1_655 .
O4 Eu2 O5 71.07(8) . .
O4 Eu2 O6 81.74(8) . .
O4 Eu2 O7 140.01(8) . 1_655
O4 Eu2 O8 143.34(7) . 1_655
O4 Eu2 C10 146.28(8) . 1_655
O4 Eu2 O3W 70.05(8) . .
O4 Eu2 C7 78.05(8) . .
O4W Eu2 O5 144.49(9) . .
O4W Eu2 O6 132.70(8) . .
O4W Eu2 O7 79.13(9) . 1_655
O4W Eu2 O4 138.98(8) . .
O4W Eu2 O8 66.49(8) . 1_655
O4W Eu2 C10 73.94(9) . 1_655
O4W Eu2 O3W 69.36(9) . .
O4W Eu2 C7 142.91(9) . .
O12 Eu2 O5 74.54(9) . .
O12 Eu2 O6 124.95(9) . .
O12 Eu2 O7 77.79(9) . 1_655
O12 Eu2 O4 92.34(8) . .
O12 Eu2 O4W 84.11(9) . .
O12 Eu2 O8 120.39(8) . 1_655
O12 Eu2 C10 99.99(9) . 1_655
O12 Eu2 O3W 76.80(10) . .
O12 Eu2 C7 99.15(10) . .
O8 Eu2 C10 24.31(7) 1_655 1_655
O3W Eu2 O5 129.94(8) . .
O3W Eu2 O6 145.58(9) . .
O3W Eu2 O7 141.06(9) . 1_655
O3W Eu2 O8 129.61(8) . 1_655
O3W Eu2 C10 143.29(9) . 1_655
O3W Eu2 C7 147.55(9) . .
C7 Eu2 O8 80.59(8) . 1_655
C7 Eu2 C10 69.10(9) . 1_655
O9 Eu2 O5 124.50(9) . .
O9 Eu2 O6 76.96(9) . .
O9 Eu2 O7 119.26(8) . 1_655
O9 Eu2 O4 83.48(8) . .
O9 Eu2 O4W 84.34(9) . .
O9 Eu2 O12 156.99(10) . .
O9 Eu2 O8 72.27(8) . 1_655
O9 Eu2 C10 95.83(9) . 1_655
O9 Eu2 O3W 80.52(10) . .
O9 Eu2 C7 102.07(10) . .
O2 Eu1 O4 115.12(7) . .
O2 Eu1 C4 123.82(9) . .
O2 Eu1 C1 25.96(9) . .
O1 Eu1 O2 51.79(8) . .
O1 Eu1 O4 67.26(7) . .
O1 Eu1 C4 72.07(9) . .
O1 Eu1 C1 26.06(9) . .
O4 Eu1 C4 24.77(8) . .
O4 Eu1 C1 92.19(8) . .
O10 Eu1 O2 68.58(9) 1_455 .
O10 Eu1 O1 73.59(8) 1_455 .
O10 Eu1 O4 116.06(7) 1_455 .
O10 Eu1 C4 96.22(9) 1_455 .
O10 Eu1 C1 66.40(9) 1_455 .
O10 Eu1 O3 76.76(8) 1_455 .
O10 Eu1 O1W 75.93(9) 1_455 .
O2W Eu1 O2 146.25(9) . .
O2W Eu1 O1 133.09(8) . .
O2W Eu1 O4 68.58(7) . .
O2W Eu1 O10 142.61(9) . 1_455
O2W Eu1 C4 74.63(9) . .
O2W Eu1 C1 149.73(9) . .
O2W Eu1 O3 83.16(9) . .
O2W Eu1 O1W 69.07(8) . .
C1 Eu1 C4 97.89(10) . .
O8 Eu1 O2 72.18(8) . .
O8 Eu1 O1 123.93(8) . .
O8 Eu1 O4 154.56(7) . .
O8 Eu1 O10 89.37(8) . 1_455
O8 Eu1 C4 164.00(9) . .
O8 Eu1 O2W 91.85(8) . .
O8 Eu1 C1 98.09(9) . .
O8 Eu1 O3 148.61(8) . .
O8 Eu1 O1W 71.81(8) . .
O3 Eu1 O2 125.65(9) . .
O3 Eu1 O1 79.33(9) . .
O3 Eu1 O4 48.34(7) . .
O3 Eu1 C4 23.57(8) . .
O3 Eu1 C1 101.72(10) . .
O3 Eu1 O1W 77.51(9) . .
O1W Eu1 O2 128.84(8) . .
O1W Eu1 O1 145.10(9) . .
O1W Eu1 O4 113.11(8) . .
O1W Eu1 C4 94.97(9) . .
O1W Eu1 C1 141.19(9) . .
O11 Eu1 O2 75.72(9) . .
O11 Eu1 O1 82.25(9) . .
O11 Eu1 O4 76.37(8) . .
O11 Eu1 O10 144.18(10) . 1_455
O11 Eu1 C4 101.09(9) . .
O11 Eu1 O2W 72.78(9) . .
O11 Eu1 C1 80.24(10) . .
O11 Eu1 O8 82.51(9) . .
O11 Eu1 O3 124.63(9) . .
O11 Eu1 O1W 132.58(10) . .
C7 O5 Eu2 91.41(19) . .
C7 O6 Eu2 92.2(2) . .
C1 O2 Eu1 89.9(2) . .
C10 O7 Eu2 104.6(2) . 1_455
C1 O1 Eu1 94.8(2) . .
Eu2 O4 Eu1 126.20(9) . .
C4 O4 Eu2 149.4(2) . .
C4 O4 Eu1 84.39(18) . .
C13 O10 Eu1 133.4(2) . 1_655
O4 C4 Eu1 70.84(18) . .
O4 C4 C5 119.1(3) . .
O3 C4 Eu1 51.14(16) . .
O3 C4 O4 122.0(3) . .
O3 C4 C5 118.9(3) . .
C5 C4 Eu1 170.0(2) . .
Eu1 O2W H2WA 125.2 . .
Eu1 O2W H2WB 133.7 . .
H2WA O2W H2WB 100.1 . .
Eu2 O4W H4WA 121.4 . .
Eu2 O4W H4WB 130.7 . .
H4WA O4W H4WB 103.7 . .
O2 C1 Eu1 64.18(19) . .
O2 C1 O1 122.5(3) . .
O2 C1 C2 120.1(3) . .
O1 C1 Eu1 59.16(18) . .
O1 C1 C2 117.4(3) . .
C2 C1 Eu1 168.0(3) . .
C16 O12 Eu2 136.8(2) . .
Eu1 O8 Eu2 129.95(9) . 1_455
C10 O8 Eu2 84.00(18) . 1_455
C10 O8 Eu1 145.2(2) . .
O7 C10 Eu2 51.91(16) . 1_455
O7 C10 O8 122.5(3) . .
O7 C10 C11 118.3(3) . .
O8 C10 Eu2 71.70(18) . 1_455
O8 C10 C11 119.2(3) . .
C11 C10 Eu2 165.1(2) . 1_455
Eu2 O3W H3WA 116.1 . .
Eu2 O3W H3WB 128.8 . .
H3WA O3W H3WB 115.1 . .
C4 O3 Eu1 105.3(2) . .
O5 C7 Eu2 62.53(18) . .
O5 C7 C8 116.8(3) . .
O6 C7 Eu2 61.84(18) . .
O6 C7 O5 123.0(3) . .
O6 C7 C8 120.2(3) . .
C8 C7 Eu2 166.5(3) . .
Eu1 O1W H1WA 109.8 . .
Eu1 O1W H1WB 108.9 . .
H1WA O1W H1WB 109.5 . .
O12 C16 O11 126.7(3) . .
O12 C16 C17 117.9(3) . .
O11 C16 C17 115.4(3) . .
C13 O9 Eu2 150.8(2) . .
C1 C2 H2A 109.5 . .
C1 C2 H2B 109.5 . .
H2A C2 H2B 108.1 . .
C3 C2 C1 110.7(3) . .
C3 C2 H2A 109.5 . .
C3 C2 H2B 109.5 . .
N6 C18 C17 179.3(4) . .
N2 C6 C5 177.1(5) . .
C16 O11 Eu1 158.7(3) . .
C7 C8 H8A 108.9 . .
C7 C8 H8B 108.9 . .
H8A C8 H8B 107.8 . .
C9 C8 C7 113.2(3) . .
C9 C8 H8A 108.9 . .
C9 C8 H8B 108.9 . .
N3 C9 C8 177.5(5) . .
N4 C12 C11 177.7(5) . .
C16 C17 H17A 109.1 . .
C16 C17 H17B 109.1 . .
C18 C17 C16 112.6(3) . .
C18 C17 H17A 109.1 . .
C18 C17 H17B 109.1 . .
H17A C17 H17B 107.8 . .
C10 C11 H11A 109.3 . .
C10 C11 H11B 109.3 . .
C12 C11 C10 111.6(3) . .
C12 C11 H11A 109.3 . .
C12 C11 H11B 109.3 . .
H11A C11 H11B 108.0 . .
N1 C3 C2 178.4(5) . .
C4 C5 H5A 109.3 . .
C4 C5 H5B 109.3 . .
C6 C5 C4 111.7(3) . .
C6 C5 H5A 109.3 . .
C6 C5 H5B 109.3 . .
H5A C5 H5B 107.9 . .
H6WA O6W H6WB 106.5 . .
H5WA O5W H5WB 97.4 . .
O10 C13 O9 125.0(3) . .
O10 C13 C14 119.2(3) . .
O9 C13 C14 115.7(3) . .
N5 C15 C14 179.5(5) . .
C13 C14 H14A 109.0 . .
C13 C14 H14B 109.0 . .
C15 C14 C13 113.1(3) . .
C15 C14 H14A 109.0 . .
C15 C14 H14B 109.0 . .
H14A C14 H14B 107.8 . .

loop_
_geom_bond_atom_site_label_1
_geom_bond_atom_site_label_2
_geom_bond_distance
_geom_bond_site_symmetry_2
Eu2 O5 2.532(2) .
Eu2 O6 2.517(2) .
Eu2 O7 2.471(2) 1_655
Eu2 O4 2.421(2) .
Eu2 O4W 2.404(2) .
Eu2 O12 2.348(2) .
Eu2 O8 2.900(2) 1_655
Eu2 C10 3.037(3) 1_655
Eu2 O3W 2.423(3) .
Eu2 C7 2.853(4) .
Eu2 O9 2.300(2) .
Eu1 O2 2.567(3) .
Eu1 O1 2.457(2) .
Eu1 O4 2.845(2) .
Eu1 O10 2.411(2) 1_455
Eu1 C4 2.997(3) .
Eu1 O2W 2.407(2) .
Eu1 C1 2.852(3) .
Eu1 O8 2.361(2) .
Eu1 O3 2.419(2) .
Eu1 O1W 2.443(2) .
Eu1 O11 2.350(2) .
O5 C7 1.254(4) .
O6 C7 1.250(4) .
O2 C1 1.248(4) .
O7 Eu2 2.471(2) 1_455
O7 C10 1.249(4) .
O1 C1 1.257(4) .
O4 C4 1.262(4) .
O10 Eu1 2.411(2) 1_655
O10 C13 1.235(4) .
C4 O3 1.242(4) .
C4 C5 1.507(5) .
O2W H2WA 0.8582 .
O2W H2WB 0.8589 .
O4W H4WA 0.8559 .
O4W H4WB 0.8546 .
C1 C2 1.529(5) .
O12 C16 1.236(4) .
O8 Eu2 2.900(2) 1_455
O8 C10 1.257(4) .
C10 Eu2 3.037(3) 1_455
C10 C11 1.520(5) .
O3W H3WA 0.8576 .
O3W H3WB 0.8558 .
C7 C8 1.521(5) .
O1W H1WA 0.8499 .
O1W H1WB 0.8498 .
C16 O11 1.241(4) .
C16 C17 1.522(5) .
O9 C13 1.256(4) .
C2 H2A 0.9700 .
C2 H2B 0.9700 .
C2 C3 1.450(5) .
C18 N6 1.127(5) .
C18 C17 1.461(5) .
N3 C9 1.124(5) .
C6 N2 1.134(5) .
C6 C5 1.458(5) .
C8 H8A 0.9700 .
C8 H8B 0.9700 .
C8 C9 1.453(6) .
N4 C12 1.132(6) .
C12 C11 1.454(5) .
C17 H17A 0.9700 .
C17 H17B 0.9700 .
C11 H11A 0.9700 .
C11 H11B 0.9700 .
C3 N1 1.135(5) .
C5 H5A 0.9700 .
C5 H5B 0.9700 .
O6W H6WA 0.7555 .
O6W H6WB 0.9039 .
O5W H5WA 0.8460 .
O5W H5WB 0.8466 .
C13 C14 1.523(5) .
C15 N5 1.126(5) .
C15 C14 1.458(5) .
C14 H14A 0.9700 .
C14 H14B 0.9700 .
